data_2215558
loop_
_publ_author_name
'Kitamura,  Chitoshi'
'Sakamoto,  Chika'
'Kawatsuki,  Nobuhiro'
'Yoneda,  Akio'

_publ_section_title
;
 Dinaphtho[2,3-<i>a</i>,2',3'-<i>h</i>]phenazine
;
_journal_coeditor_code IM2032
_journal_issue 10
_journal_name_full 'Acta Crystallographica Section E'
_journal_page_first o3952
_journal_page_last o3952
_journal_paper_doi 10.1107/S1600536807041992
_journal_volume 63
_journal_year 2007
_chemical_formula_iupac 'C28 H16 N2'
_chemical_formula_moiety 'C28 H16 N2'
_chemical_formula_sum 'C28 H16 N2'
_chemical_formula_weight 380.43
_chemical_name_common anthrazine
_chemical_name_systematic
;
Dinaphtho[2,3-<i>a</i>,2',3'-<i>h</i>]phenazine
;
_space_group_IT_number 14
_symmetry_cell_setting monoclinic
_symmetry_space_group_name_Hall '-P 2yn'
_symmetry_space_group_name_H-M 'P 1 21/n 1'
_atom_sites_solution_hydrogens difmap
_cell_angle_alpha 90
_cell_angle_beta 95.127(7)
_cell_angle_gamma 90
_cell_formula_units_Z 2
_cell_length_a 4.515(3)
_cell_length_b 10.325(6)
_cell_length_c 19.280(10)
_cell_measurement_reflns_used 1843
_cell_measurement_temperature 223
_cell_measurement_theta_max 27.4835
_cell_measurement_theta_min 3.1829
_cell_volume 895.2(9)
_computing_cell_refinement 'CrystalClear (Rigaku/MSC, 2001)'
_computing_data_collection 'CrystalClear (Rigaku/MSC, 2001)'
_computing_data_reduction 'WinGX (Farrugia, 1999)'
_computing_molecular_graphics 'ORTEP-3 for Windows (Farrugia, 1997)'
_computing_publication_material 'WinGX (Farrugia, 1999)'
_computing_structure_refinement 'SHELXL97 (Sheldrick, 1997)'
_computing_structure_solution 'SIR2004 (Burla <i>et al.</i>,  2005)'
_diffrn_ambient_temperature 223
_diffrn_detector_area_resol_mean 14.6199
_diffrn_measured_fraction_theta_full 0.983
_diffrn_measured_fraction_theta_max 0.983
_diffrn_measurement_device_type 'Rigaku/MSC Mercury CCD area-detector'
_diffrn_measurement_method \w
_diffrn_radiation_monochromator graphite
_diffrn_radiation_source 'rotating-anode X-ray tube'
_diffrn_radiation_type MoK\a
_diffrn_radiation_wavelength 0.71073
_diffrn_reflns_av_R_equivalents 0.0335
_diffrn_reflns_limit_h_max 3
_diffrn_reflns_limit_h_min -5
_diffrn_reflns_limit_k_max 11
_diffrn_reflns_limit_k_min -13
_diffrn_reflns_limit_l_max 24
_diffrn_reflns_limit_l_min -23
_diffrn_reflns_number 6727
_diffrn_reflns_theta_full 27.48
_diffrn_reflns_theta_max 27.48
_diffrn_reflns_theta_min 4.25
_diffrn_standards_number 0
_exptl_absorpt_coefficient_mu 0.083
_exptl_absorpt_correction_T_max 0.9977
_exptl_absorpt_correction_T_min 0.9941
_exptl_absorpt_correction_type numerical
_exptl_absorpt_process_details '(NUMABS; Higashi, 1999)'
_exptl_crystal_colour brown
_exptl_crystal_density_diffrn 1.411
_exptl_crystal_density_method 'not measured'
_exptl_crystal_description needle
_exptl_crystal_F_000 396
_exptl_crystal_size_max 0.6
_exptl_crystal_size_mid 0.03
_exptl_crystal_size_min 0.03
_refine_diff_density_max 0.261
_refine_diff_density_min -0.144
_refine_ls_extinction_method none
_refine_ls_goodness_of_fit_ref 1.226
_refine_ls_hydrogen_treatment refall
_refine_ls_matrix_type full
_refine_ls_number_parameters 168
_refine_ls_number_reflns 2015
_refine_ls_number_restraints 0
_refine_ls_restrained_S_all 1.226
_refine_ls_R_factor_gt 0.0718
_refine_ls_shift/su_max 0
_refine_ls_structure_factor_coef Fsqd
_refine_ls_weighting_details 'calc w=1/[\s^2^(FO^2^)+(0.0645P)^2^+0.2734P] where P=(Fo^2^+2Fc^2^)/3'
_refine_ls_weighting_scheme calc
_refine_ls_wR_factor_ref 0.1615
_reflns_number_gt 1606
_reflns_number_total 2015
_reflns_threshold_expression I>2\s(I)
_cod_data_source_file im2032.cif
_cod_data_source_block I
_cod_original_sg_symbol_H-M 'P 21/n'
_cod_database_code 2215558
_cod_database_fobs_code 2215558

loop_
_symmetry_equiv_pos_as_xyz
'x, y, z'
'-x+1/2, y+1/2, -z+1/2'
'-x, -y, -z'
'x-1/2, -y-1/2, z-1/2'

loop_
_atom_site_type_symbol
_atom_site_label
_atom_site_fract_x
_atom_site_fract_y
_atom_site_fract_z
_atom_site_U_iso_or_equiv
_atom_site_adp_type
_atom_site_calc_flag
_atom_site_occupancy
C C1 0.2051(4) 0.41851(18) 0.53097(9) 0.0220(4) Uani d 1
C C2 0.0906(4) 0.40351(19) 0.46010(9) 0.0227(4) Uani d 1
C C3 0.1953(4) 0.2991(2) 0.41947(10) 0.0276(5) Uani d 1
C C4 0.3987(4) 0.2143(2) 0.44742(11) 0.0283(5) Uani d 1
C C5 0.5201(4) 0.22354(19) 0.51910(10) 0.0247(4) Uani d 1
C C6 0.7253(4) 0.1343(2) 0.54795(11) 0.0275(5) Uani d 1
C C7 0.8404(4) 0.14200(18) 0.61788(11) 0.0255(4) Uani d 1
C C8 1.0472(4) 0.0495(2) 0.64880(12) 0.0333(5) Uani d 1
C C9 1.1514(4) 0.0595(2) 0.71718(12) 0.0364(5) Uani d 1
C C10 1.0542(4) 0.1604(2) 0.75901(12) 0.0361(5) Uani d 1
C C11 0.8577(4) 0.2512(2) 0.73117(11) 0.0312(5) Uani d 1
C C12 0.7453(4) 0.24478(18) 0.65992(10) 0.0252(4) Uani d 1
C C13 0.5393(4) 0.33602(19) 0.63034(10) 0.0250(4) Uani d 1
C C14 0.4242(4) 0.32624(18) 0.56151(10) 0.0228(4) Uani d 1
N N1 -0.1132(3) 0.48528(16) 0.42973(8) 0.0239(4) Uani d 1
H H1 0.120(4) 0.292(2) 0.3702(12) 0.032(6) Uiso d 1
H H2 0.473(5) 0.139(2) 0.4197(12) 0.039(6) Uiso d 1
H H3 0.788(4) 0.065(2) 0.5195(12) 0.030(6) Uiso d 1
H H4 1.119(5) -0.019(2) 0.6190(13) 0.038(6) Uiso d 1
H H5 1.294(5) -0.003(3) 0.7385(14) 0.048(7) Uiso d 1
H H6 1.126(5) 0.163(2) 0.8083(13) 0.043(7) Uiso d 1
H H7 0.783(5) 0.319(2) 0.7588(13) 0.037(6) Uiso d 1
H H8 0.471(5) 0.406(2) 0.6576(12) 0.033(6) Uiso d 1

loop_
_atom_site_aniso_label
_atom_site_aniso_U_11
_atom_site_aniso_U_22
_atom_site_aniso_U_33
_atom_site_aniso_U_12
_atom_site_aniso_U_13
_atom_site_aniso_U_23
C1 0.0215(8) 0.0214(10) 0.0232(10) -0.0019(6) 0.0019(6) 0.0014(7)
C2 0.0230(8) 0.0227(10) 0.0219(10) -0.0013(7) 0.0001(6) 0.0014(8)
C3 0.0319(9) 0.0297(11) 0.0207(10) 0.0021(8) -0.0001(7) -0.0038(8)
C4 0.0320(9) 0.0280(11) 0.0252(11) 0.0029(8) 0.0043(7) -0.0051(8)
C5 0.0240(8) 0.0238(10) 0.0263(11) -0.0009(7) 0.0029(7) 0.0007(8)
C6 0.0300(9) 0.0235(10) 0.0297(11) 0.0047(7) 0.0066(7) -0.0021(9)
C7 0.0236(8) 0.0236(10) 0.0296(10) 0.0007(7) 0.0039(7) 0.0046(8)
C8 0.0308(10) 0.0316(12) 0.0374(12) 0.0076(8) 0.0033(8) 0.0061(10)
C9 0.0315(10) 0.0390(13) 0.0380(12) 0.0065(9) -0.0007(8) 0.0122(10)
C10 0.0349(10) 0.0425(13) 0.0297(12) 0.0022(9) -0.0045(8) 0.0075(10)
C11 0.0310(9) 0.0337(12) 0.0285(11) 0.0010(8) -0.0003(8) 0.0024(9)
C12 0.0234(8) 0.0241(10) 0.0281(11) -0.0022(7) 0.0016(7) 0.0031(8)
C13 0.0275(9) 0.0224(10) 0.0252(10) 0.0016(7) 0.0024(7) 0.0000(8)
C14 0.0230(8) 0.0204(10) 0.0251(10) -0.0026(7) 0.0018(7) 0.0006(8)
N1 0.0261(7) 0.0218(8) 0.0234(8) 0.0008(6) 0.0002(6) -0.0002(7)

loop_
_atom_type_symbol
_atom_type_description
_atom_type_scat_dispersion_real
_atom_type_scat_dispersion_imag
_atom_type_scat_source
C C 0.0033 0.0016 'International Tables Vol C Tables 4.2.6.8 and 6.1.1.4'
H H 0 0 'International Tables Vol C Tables 4.2.6.8 and 6.1.1.4'
N N 0.0061 0.0033 'International Tables Vol C Tables 4.2.6.8 and 6.1.1.4'

loop_
_geom_angle_atom_site_label_1
_geom_angle_atom_site_label_2
_geom_angle_atom_site_label_3
_geom_angle_site_symmetry_1
_geom_angle
N1 C1 C2 3_566 121.30(16)
N1 C1 C14 3_566 119.32(16)
C2 C1 C14 . 119.37(17)
N1 C2 C1 . 121.66(17)
N1 C2 C3 . 118.64(17)
C1 C2 C3 . 119.70(16)
C4 C3 C2 . 121.03(18)
C4 C3 H1 . 120.3(13)
C2 C3 H1 . 118.7(13)
C3 C4 C5 . 121.83(18)
C3 C4 H2 . 122.0(13)
C5 C4 H2 . 116.1(13)
C6 C5 C14 . 119.26(18)
C6 C5 C4 . 121.51(18)
C14 C5 C4 . 119.22(17)
C5 C6 C7 . 121.61(18)
C5 C6 H3 . 119.1(13)
C7 C6 H3 . 119.2(13)
C6 C7 C12 . 118.97(17)
C6 C7 C8 . 122.36(19)
C12 C7 C8 . 118.66(19)
C9 C8 C7 . 120.6(2)
C9 C8 H4 . 121.0(14)
C7 C8 H4 . 118.4(14)
C8 C9 C10 . 120.7(2)
C8 C9 H5 . 120.8(16)
C10 C9 H5 . 118.5(16)
C11 C10 C9 . 120.4(2)
C11 C10 H6 . 120.5(15)
C9 C10 H6 . 119.1(15)
C10 C11 C12 . 120.7(2)
C10 C11 H7 . 122.0(14)
C12 C11 H7 . 117.2(14)
C13 C12 C11 . 121.71(18)
C13 C12 C7 . 119.31(18)
C11 C12 C7 . 118.97(18)
C14 C13 C12 . 121.13(18)
C14 C13 H8 . 117.9(13)
C12 C13 H8 . 120.9(13)
C13 C14 C5 . 119.70(17)
C13 C14 C1 . 121.46(17)
C5 C14 C1 . 118.84(17)
C1 N1 C2 3_566 117.04(16)

loop_
_geom_bond_atom_site_label_1
_geom_bond_atom_site_label_2
_geom_bond_site_symmetry_2
_geom_bond_distance
C1 N1 3_566 1.337(2)
C1 C2 . 1.425(3)
C1 C14 . 1.459(2)
C2 N1 . 1.344(2)
C2 C3 . 1.437(3)
C3 C4 . 1.346(3)
C3 H1 . 0.98(2)
C4 C5 . 1.444(3)
C4 H2 . 1.01(2)
C5 C6 . 1.387(3)
C5 C14 . 1.430(3)
C6 C7 . 1.403(3)
C6 H3 . 0.96(2)
C7 C12 . 1.425(3)
C7 C8 . 1.428(3)
C8 C9 . 1.364(3)
C8 H4 . 0.99(3)
C9 C10 . 1.411(3)
C9 H5 . 0.98(3)
C10 C11 . 1.367(3)
C10 H6 . 0.98(2)
C11 C12 . 1.423(3)
C11 H7 . 0.96(2)
C12 C13 . 1.408(3)
C13 C14 . 1.385(3)
C13 H8 . 0.96(2)
N1 C1 3_566 1.337(2)

loop_
_geom_torsion_atom_site_label_1
_geom_torsion_atom_site_label_2
_geom_torsion_atom_site_label_3
_geom_torsion_atom_site_label_4
_geom_torsion_site_symmetry_1
_geom_torsion_site_symmetry_4
_geom_torsion
N1 C1 C2 N1 3_566 . 0.2(3)
C14 C1 C2 N1 . . 179.48(16)
N1 C1 C2 C3 3_566 . 179.84(17)
C14 C1 C2 C3 . . -0.9(3)
N1 C2 C3 C4 . . -179.81(18)
C1 C2 C3 C4 . . 0.5(3)
C2 C3 C4 C5 . . 0.2(3)
C3 C4 C5 C6 . . 178.72(19)
C3 C4 C5 C14 . . -0.6(3)
C14 C5 C6 C7 . . 0.2(3)
C4 C5 C6 C7 . . -179.07(18)
C5 C6 C7 C12 . . -0.5(3)
C5 C6 C7 C8 . . 178.73(19)
C6 C7 C8 C9 . . -179.26(19)
C12 C7 C8 C9 . . 0.0(3)
C7 C8 C9 C10 . . 0.9(3)
C8 C9 C10 C11 . . -1.2(3)
C9 C10 C11 C12 . . 0.7(3)
C10 C11 C12 C13 . . 179.02(19)
C10 C11 C12 C7 . . 0.1(3)
C6 C7 C12 C13 . . -0.1(3)
C8 C7 C12 C13 . . -179.40(18)
C6 C7 C12 C11 . . 178.81(17)
C8 C7 C12 C11 . . -0.4(3)
C11 C12 C13 C14 . . -177.86(17)
C7 C12 C13 C14 . . 1.1(3)
C12 C13 C14 C5 . . -1.3(3)
C12 C13 C14 C1 . . 178.43(17)
C6 C5 C14 C13 . . 0.7(3)
C4 C5 C14 C13 . . -179.99(17)
C6 C5 C14 C1 . . -179.10(17)
C4 C5 C14 C1 . . 0.2(3)
N1 C1 C14 C13 3_566 . 0.0(3)
C2 C1 C14 C13 . . -179.28(16)
N1 C1 C14 C5 3_566 . 179.79(16)
C2 C1 C14 C5 . . 0.5(2)
C1 C2 N1 C1 . 3_566 -0.2(3)
C3 C2 N1 C1 . 3_566 -179.83(16)
